data_4033704
loop_
_publ_author_name
'Saini, Kapil Mohan'
'Saunthwal, Rakesh K.'
'Kumar, Shiv'
'Verma, Akhilesh K.'

_publ_section_title
;
 On Water: Metal-Free Synthesis of Highly Functionalized
 Benzothiazolylidene from ortho-Haloanilines.
;
_journal_issue 5
_journal_name_full 'The Journal of organic chemistry'
_journal_page_first 2689
_journal_page_last 2698
_journal_paper_doi 10.1021/acs.joc.8b03107
_journal_volume 84
_journal_year 2019
_chemical_formula_moiety 'C21 H22 N2 O3 S'
_chemical_formula_sum 'C21 H22 Cl0 N2 O3 S'
_chemical_formula_weight 382.46
_space_group_crystal_system monoclinic
_space_group_IT_number 14
_space_group_name_Hall '-P 2yn'
_space_group_name_H-M_alt 'P 1 21/n 1'
_atom_sites_solution_hydrogens geom
_audit_creation_method SHELXL-2016/4
_cell_angle_alpha 90
_cell_angle_beta 97.030(3)
_cell_angle_gamma 90
_cell_formula_units_Z 4
_cell_length_a 6.5932(3)
_cell_length_b 12.0844(3)
_cell_length_c 24.7934(9)
_cell_measurement_reflns_used 4568
_cell_measurement_temperature 293(2)
_cell_measurement_theta_max 28.1457
_cell_measurement_theta_min 3.5412
_cell_volume 1960.56(12)
_computing_structure_refinement 'SHELXL-2016/4 (Sheldrick, 2016)'
_diffrn_ambient_temperature 293(2)
_diffrn_measured_fraction_theta_full 0.998
_diffrn_measured_fraction_theta_max 0.998
_diffrn_measurement_device_type Xcalibur,Sapphire3
_diffrn_radiation_type MoK\a
_diffrn_radiation_wavelength 0.71073
_diffrn_reflns_av_R_equivalents 0.0308
_diffrn_reflns_av_unetI/netI 0.0203
_diffrn_reflns_Laue_measured_fraction_full 0.998
_diffrn_reflns_Laue_measured_fraction_max 0.998
_diffrn_reflns_limit_h_max 7
_diffrn_reflns_limit_h_min -7
_diffrn_reflns_limit_k_max 14
_diffrn_reflns_limit_k_min -14
_diffrn_reflns_limit_l_max 29
_diffrn_reflns_limit_l_min -29
_diffrn_reflns_number 25743
_diffrn_reflns_point_group_measured_fraction_full 0.998
_diffrn_reflns_point_group_measured_fraction_max 0.998
_diffrn_reflns_theta_full 24.988
_diffrn_reflns_theta_max 24.988
_diffrn_reflns_theta_min 3.318
_exptl_absorpt_coefficient_mu 0.189
_exptl_crystal_colour TRANSPARENT
_exptl_crystal_density_diffrn 1.296
_exptl_crystal_description BLOCK
_exptl_crystal_F_000 808
_refine_diff_density_max 0.194
_refine_diff_density_min -0.202
_refine_diff_density_rms 0.037
_refine_ls_extinction_method none
_refine_ls_goodness_of_fit_ref 1.060
_refine_ls_hydrogen_treatment constr
_refine_ls_matrix_type full
_refine_ls_number_parameters 244
_refine_ls_number_reflns 3449
_refine_ls_number_restraints 0
_refine_ls_restrained_S_all 1.060
_refine_ls_R_factor_all 0.0589
_refine_ls_R_factor_gt 0.0484
_refine_ls_shift/su_max 0.001
_refine_ls_shift/su_mean 0.000
_refine_ls_structure_factor_coef Fsqd
_refine_ls_weighting_details 'w=1/[\s^2^(Fo^2^)+(0.0515P)^2^+0.7093P] where P=(Fo^2^+2Fc^2^)/3'
_refine_ls_weighting_scheme calc
_refine_ls_wR_factor_gt 0.1141
_refine_ls_wR_factor_ref 0.1201
_reflns_Friedel_coverage 0.000
_reflns_number_gt 2964
_reflns_number_total 3449
_reflns_threshold_expression 'I > 2\s(I)'
_cod_data_source_file jo8b03107_si_002.cif
_cod_data_source_block shelx
_cod_original_sg_symbol_H-M 'P 21/n'
_cod_database_code 4033704
_shelx_shelxl_version_number 2016/4
_shelx_space_group_comment
;
The symmetry employed for this shelxl refinement is uniquely defined
by the following loop, which should always be used as a source of
symmetry information in preference to the above space-group names.
They are only intended as comments.
;

loop_
_space_group_symop_operation_xyz
'x, y, z'
'-x+1/2, y+1/2, -z+1/2'
'-x, -y, -z'
'x-1/2, -y-1/2, z-1/2'

loop_
_atom_site_label
_atom_site_type_symbol
_atom_site_fract_x
_atom_site_fract_y
_atom_site_fract_z
_atom_site_U_iso_or_equiv
_atom_site_adp_type
_atom_site_occupancy
_atom_site_site_symmetry_order
_atom_site_calc_flag
_atom_site_refinement_flags_posn
_atom_site_refinement_flags_adp
S1 S 0.57562(9) 0.06921(4) 0.44219(2) 0.0555(2) Uani 1 1 d . .
O3 O 0.2874(2) 0.52700(11) 0.36375(6) 0.0548(4) Uani 1 1 d . .
N2 N 0.6237(3) 0.22334(12) 0.37363(7) 0.0453(4) Uani 1 1 d . .
O1 O 0.2259(3) -0.01793(13) 0.40078(7) 0.0686(5) Uani 1 1 d . .
O2 O 0.6160(3) 0.48346(14) 0.38930(8) 0.0768(5) Uani 1 1 d . .
N1 N 0.3233(3) 0.12683(13) 0.34934(7) 0.0490(4) Uani 1 1 d . .
C9 C 0.7990(3) 0.22894(16) 0.41129(8) 0.0465(5) Uani 1 1 d . .
C17 C 0.4547(3) 0.46567(16) 0.36329(9) 0.0474(5) Uani 1 1 d . .
C8 C 0.4901(3) 0.14208(15) 0.38280(8) 0.0466(5) Uani 1 1 d . .
C15 C 0.5875(3) 0.29039(16) 0.32384(8) 0.0483(5) Uani 1 1 d . .
H15A H 0.558869 0.241313 0.292891 0.058 Uiso 1 1 calc R U
H15B H 0.711138 0.331075 0.319354 0.058 Uiso 1 1 calc R U
C6 C 0.0065(3) 0.03314(16) 0.32183(9) 0.0509(5) Uani 1 1 d . .
C14 C 0.7962(3) 0.14987(16) 0.45183(9) 0.0501(5) Uani 1 1 d . .
C16 C 0.4124(3) 0.37162(15) 0.32394(8) 0.0478(5) Uani 1 1 d . .
H16A H 0.380535 0.401776 0.287633 0.057 Uiso 1 1 calc R U
H16B H 0.292774 0.331950 0.332663 0.057 Uiso 1 1 calc R U
C7 C 0.1948(3) 0.04395(16) 0.36129(9) 0.0512(5) Uani 1 1 d . .
C18 C 0.2853(3) 0.62976(17) 0.39639(9) 0.0558(6) Uani 1 1 d . .
C1 C -0.0265(4) 0.09696(19) 0.27537(9) 0.0591(6) Uani 1 1 d . .
H1 H 0.071448 0.148461 0.268161 0.071 Uiso 1 1 calc R U
C13 C 0.9576(4) 0.14175(19) 0.49327(9) 0.0608(6) Uani 1 1 d . .
H13 H 0.954127 0.090156 0.520976 0.073 Uiso 1 1 calc R U
C10 C 0.9632(3) 0.30061(18) 0.41149(10) 0.0563(6) Uani 1 1 d . .
H10 H 0.964743 0.354793 0.384903 0.068 Uiso 1 1 calc R U
C12 C 1.1223(4) 0.2111(2) 0.49270(10) 0.0669(7) Uani 1 1 d . .
H12 H 1.232957 0.205322 0.519670 0.080 Uiso 1 1 calc R U
C11 C 1.1241(4) 0.2894(2) 0.45215(10) 0.0648(6) Uani 1 1 d . .
H11 H 1.236834 0.335694 0.452308 0.078 Uiso 1 1 calc R U
C2 C -0.2019(4) 0.0856(2) 0.23959(11) 0.0688(7) Uani 1 1 d . .
H2 H -0.221015 0.129169 0.208457 0.083 Uiso 1 1 calc R U
C5 C -0.1434(4) -0.04252(19) 0.33143(11) 0.0679(7) Uani 1 1 d . .
H5 H -0.125279 -0.086494 0.362430 0.081 Uiso 1 1 calc R U
C3 C -0.3486(4) 0.0107(2) 0.24950(11) 0.0711(7) Uani 1 1 d . .
H3 H -0.467110 0.003078 0.225287 0.085 Uiso 1 1 calc R U
C4 C -0.3187(4) -0.0530(2) 0.29548(13) 0.0776(8) Uani 1 1 d . .
H4 H -0.418023 -0.103919 0.302486 0.093 Uiso 1 1 calc R U
C21 C 0.4343(5) 0.7111(2) 0.37781(14) 0.0907(9) Uani 1 1 d . .
H21A H 0.433206 0.777724 0.398888 0.136 Uiso 1 1 calc R U
H21B H 0.568988 0.679690 0.382556 0.136 Uiso 1 1 calc R U
H21C H 0.395843 0.728006 0.340109 0.136 Uiso 1 1 calc R U
C20 C 0.3313(6) 0.6040(3) 0.45581(11) 0.1000(11) Uani 1 1 d . .
H20A H 0.329452 0.671175 0.476428 0.150 Uiso 1 1 calc R U
H20B H 0.229970 0.554008 0.466315 0.150 Uiso 1 1 calc R U
H20C H 0.463812 0.570373 0.462730 0.150 Uiso 1 1 calc R U
C19 C 0.0692(4) 0.6696(3) 0.38287(14) 0.0977(11) Uani 1 1 d . .
H19A H 0.050994 0.737020 0.402232 0.147 Uiso 1 1 calc R U
H19B H 0.041709 0.682967 0.344503 0.147 Uiso 1 1 calc R U
H19C H -0.023322 0.614429 0.393253 0.147 Uiso 1 1 calc R U

loop_
_atom_site_aniso_label
_atom_site_aniso_U_11
_atom_site_aniso_U_22
_atom_site_aniso_U_33
_atom_site_aniso_U_23
_atom_site_aniso_U_13
_atom_site_aniso_U_12
S1 0.0744(4) 0.0394(3) 0.0549(3) 0.0106(2) 0.0166(3) 0.0070(3)
O3 0.0513(8) 0.0452(8) 0.0666(10) -0.0124(7) 0.0024(7) 0.0102(7)
N2 0.0556(10) 0.0337(8) 0.0496(10) 0.0053(7) 0.0182(8) 0.0078(7)
O1 0.0862(12) 0.0495(9) 0.0711(11) 0.0175(8) 0.0135(9) -0.0066(8)
O2 0.0628(11) 0.0619(11) 0.0999(14) -0.0258(10) -0.0130(10) 0.0196(8)
N1 0.0596(11) 0.0355(9) 0.0543(10) 0.0022(8) 0.0170(9) 0.0042(8)
C9 0.0541(12) 0.0379(10) 0.0499(12) -0.0021(9) 0.0162(10) 0.0146(9)
C17 0.0509(13) 0.0372(10) 0.0539(12) 0.0047(9) 0.0056(10) 0.0066(9)
C8 0.0618(13) 0.0298(10) 0.0520(12) 0.0008(9) 0.0223(11) 0.0091(9)
C15 0.0633(13) 0.0376(10) 0.0470(11) 0.0046(9) 0.0187(10) 0.0062(9)
C6 0.0652(14) 0.0336(10) 0.0575(13) -0.0061(9) 0.0221(11) 0.0029(9)
C14 0.0658(13) 0.0366(10) 0.0508(12) -0.0009(9) 0.0184(11) 0.0134(10)
C16 0.0607(13) 0.0341(10) 0.0488(12) 0.0048(9) 0.0072(10) 0.0055(9)
C7 0.0671(14) 0.0335(10) 0.0565(13) -0.0014(10) 0.0213(11) 0.0046(10)
C18 0.0604(13) 0.0445(12) 0.0606(13) -0.0112(10) -0.0003(11) 0.0148(10)
C1 0.0653(15) 0.0533(13) 0.0607(14) -0.0003(11) 0.0160(12) -0.0024(11)
C13 0.0825(17) 0.0485(13) 0.0525(13) -0.0009(10) 0.0121(12) 0.0201(12)
C10 0.0589(14) 0.0478(12) 0.0654(15) 0.0033(11) 0.0207(12) 0.0070(10)
C12 0.0686(16) 0.0660(15) 0.0654(16) -0.0099(13) 0.0062(13) 0.0147(13)
C11 0.0601(14) 0.0632(15) 0.0726(16) -0.0054(13) 0.0146(13) 0.0052(12)
C2 0.0726(17) 0.0699(16) 0.0643(15) -0.0003(13) 0.0104(13) 0.0027(13)
C5 0.0807(18) 0.0478(13) 0.0780(17) 0.0030(12) 0.0214(14) -0.0038(12)
C3 0.0696(16) 0.0662(16) 0.0775(18) -0.0180(14) 0.0083(14) 0.0010(13)
C4 0.0743(18) 0.0594(15) 0.102(2) -0.0097(15) 0.0208(16) -0.0165(13)
C21 0.109(2) 0.0449(14) 0.123(3) -0.0113(15) 0.030(2) 0.0003(14)
C20 0.154(3) 0.083(2) 0.0627(17) -0.0086(15) 0.0104(18) 0.042(2)
C19 0.0750(18) 0.090(2) 0.122(3) -0.0431(19) -0.0096(17) 0.0374(16)

loop_
_atom_type_symbol
_atom_type_description
_atom_type_scat_dispersion_real
_atom_type_scat_dispersion_imag
_atom_type_scat_source
C C 0.0033 0.0016 'International Tables Vol C Tables 4.2.6.8 and 6.1.1.4'
H H 0.0000 0.0000 'International Tables Vol C Tables 4.2.6.8 and 6.1.1.4'
N N 0.0061 0.0033 'International Tables Vol C Tables 4.2.6.8 and 6.1.1.4'
O O 0.0106 0.0060 'International Tables Vol C Tables 4.2.6.8 and 6.1.1.4'
Cl Cl 0.1484 0.1585 'International Tables Vol C Tables 4.2.6.8 and 6.1.1.4'
S S 0.1246 0.1234 'International Tables Vol C Tables 4.2.6.8 and 6.1.1.4'

loop_
_geom_angle_atom_site_label_1
_geom_angle_atom_site_label_2
_geom_angle_atom_site_label_3
_geom_angle
C14 S1 C8 90.66(10)
C17 O3 C18 122.27(16)
C8 N2 C9 115.12(17)
C8 N2 C15 119.80(18)
C9 N2 C15 124.80(17)
C8 N1 C7 117.47(18)
C10 C9 C14 120.5(2)
C10 C9 N2 127.96(19)
C14 C9 N2 111.57(19)
O2 C17 O3 125.46(19)
O2 C17 C16 124.72(19)
O3 C17 C16 109.81(18)
N1 C8 N2 120.58(18)
N1 C8 S1 128.55(16)
N2 C8 S1 110.87(16)
N2 C15 C16 113.64(15)
N2 C15 H15A 108.8
C16 C15 H15A 108.8
N2 C15 H15B 108.8
C16 C15 H15B 108.8
H15A C15 H15B 107.7
C1 C6 C5 117.9(2)
C1 C6 C7 122.2(2)
C5 C6 C7 119.9(2)
C13 C14 C9 120.5(2)
C13 C14 S1 127.78(18)
C9 C14 S1 111.74(17)
C17 C16 C15 114.23(18)
C17 C16 H16A 108.7
C15 C16 H16A 108.7
C17 C16 H16B 108.7
C15 C16 H16B 108.7
H16A C16 H16B 107.6
O1 C7 N1 124.8(2)
O1 C7 C6 121.0(2)
N1 C7 C6 114.25(19)
O3 C18 C20 110.37(19)
O3 C18 C21 109.32(18)
C20 C18 C21 112.1(2)
O3 C18 C19 102.62(18)
C20 C18 C19 111.0(2)
C21 C18 C19 111.1(2)
C2 C1 C6 121.1(2)
C2 C1 H1 119.4
C6 C1 H1 119.4
C12 C13 C14 119.0(2)
C12 C13 H13 120.5
C14 C13 H13 120.5
C11 C10 C9 118.2(2)
C11 C10 H10 120.9
C9 C10 H10 120.9
C13 C12 C11 120.2(2)
C13 C12 H12 119.9
C11 C12 H12 119.9
C10 C11 C12 121.7(2)
C10 C11 H11 119.2
C12 C11 H11 119.2
C3 C2 C1 120.4(3)
C3 C2 H2 119.8
C1 C2 H2 119.8
C4 C5 C6 120.6(2)
C4 C5 H5 119.7
C6 C5 H5 119.7
C2 C3 C4 119.3(3)
C2 C3 H3 120.4
C4 C3 H3 120.4
C3 C4 C5 120.7(2)
C3 C4 H4 119.6
C5 C4 H4 119.6
C18 C21 H21A 109.5
C18 C21 H21B 109.5
H21A C21 H21B 109.5
C18 C21 H21C 109.5
H21A C21 H21C 109.5
H21B C21 H21C 109.5
C18 C20 H20A 109.5
C18 C20 H20B 109.5
H20A C20 H20B 109.5
C18 C20 H20C 109.5
H20A C20 H20C 109.5
H20B C20 H20C 109.5
C18 C19 H19A 109.5
C18 C19 H19B 109.5
H19A C19 H19B 109.5
C18 C19 H19C 109.5
H19A C19 H19C 109.5
H19B C19 H19C 109.5

loop_
_geom_bond_atom_site_label_1
_geom_bond_atom_site_label_2
_geom_bond_distance
S1 C14 1.743(2)
S1 C8 1.749(2)
O3 C17 1.330(2)
O3 C18 1.483(2)
N2 C8 1.357(3)
N2 C9 1.396(3)
N2 C15 1.471(2)
O1 C7 1.229(3)
O2 C17 1.194(3)
N1 C8 1.307(3)
N1 C7 1.368(3)
C9 C10 1.386(3)
C9 C14 1.389(3)
C17 C16 1.502(3)
C15 C16 1.515(3)
C15 H15A 0.9700
C15 H15B 0.9700
C6 C1 1.381(3)
C6 C5 1.388(3)
C6 C7 1.489(3)
C14 C13 1.389(3)
C16 H16A 0.9700
C16 H16B 0.9700
C18 C20 1.500(3)
C18 C21 1.501(3)
C18 C19 1.503(3)
C1 C2 1.375(3)
C1 H1 0.9300
C13 C12 1.373(3)
C13 H13 0.9300
C10 C11 1.378(3)
C10 H10 0.9300
C12 C11 1.382(3)
C12 H12 0.9300
C11 H11 0.9300
C2 C3 1.369(3)
C2 H2 0.9300
C5 C4 1.376(4)
C5 H5 0.9300
C3 C4 1.370(4)
C3 H3 0.9300
C4 H4 0.9300
C21 H21A 0.9600
C21 H21B 0.9600
C21 H21C 0.9600
C20 H20A 0.9600
C20 H20B 0.9600
C20 H20C 0.9600
C19 H19A 0.9600
C19 H19B 0.9600
C19 H19C 0.9600

loop_
_geom_torsion_atom_site_label_1
_geom_torsion_atom_site_label_2
_geom_torsion_atom_site_label_3
_geom_torsion_atom_site_label_4
_geom_torsion
C8 N2 C9 C10 178.07(18)
C15 N2 C9 C10 4.2(3)
C8 N2 C9 C14 -1.6(2)
C15 N2 C9 C14 -175.38(16)
C18 O3 C17 O2 2.2(3)
C18 O3 C17 C16 -176.40(17)
C7 N1 C8 N2 -179.53(16)
C7 N1 C8 S1 0.4(3)
C9 N2 C8 N1 -178.01(16)
C15 N2 C8 N1 -3.9(3)
C9 N2 C8 S1 2.05(19)
C15 N2 C8 S1 176.21(12)
C14 S1 C8 N1 178.54(19)
C14 S1 C8 N2 -1.53(14)
C8 N2 C15 C16 72.3(2)
C9 N2 C15 C16 -114.1(2)
C10 C9 C14 C13 0.2(3)
N2 C9 C14 C13 179.90(17)
C10 C9 C14 S1 -179.34(15)
N2 C9 C14 S1 0.3(2)
C8 S1 C14 C13 -178.86(19)
C8 S1 C14 C9 0.68(14)
O2 C17 C16 C15 6.6(3)
O3 C17 C16 C15 -174.81(16)
N2 C15 C16 C17 69.6(2)
C8 N1 C7 O1 -0.9(3)
C8 N1 C7 C6 178.93(16)
C1 C6 C7 O1 -176.0(2)
C5 C6 C7 O1 4.5(3)
C1 C6 C7 N1 4.2(3)
C5 C6 C7 N1 -175.36(18)
C17 O3 C18 C20 -62.9(3)
C17 O3 C18 C21 60.8(3)
C17 O3 C18 C19 178.8(2)
C5 C6 C1 C2 -0.3(3)
C7 C6 C1 C2 -179.8(2)
C9 C14 C13 C12 -1.8(3)
S1 C14 C13 C12 177.75(16)
C14 C9 C10 C11 1.4(3)
N2 C9 C10 C11 -178.20(19)
C14 C13 C12 C11 1.6(3)
C9 C10 C11 C12 -1.6(3)
C13 C12 C11 C10 0.0(3)
C6 C1 C2 C3 0.3(4)
C1 C6 C5 C4 0.1(3)
C7 C6 C5 C4 179.6(2)
C1 C2 C3 C4 0.0(4)
C2 C3 C4 C5 -0.2(4)
C6 C5 C4 C3 0.2(4)
